data_7206218
loop_
_publ_author_name
'Pilati, Tullio'
'Cozzi, Franco'

_publ_section_title
;
 Structures of hydro-, chloro-, and bromo-substituted maleimides and
 2,6-diaminopyridines, and of some of their 1&#x2009;:&#x2009;1
 heterodimers
;
_journal_issue 14
_journal_name_full CrystEngComm
_journal_page_first 4549
_journal_paper_doi 10.1039/c1ce05166k
_journal_volume 13
_journal_year 2011
_chemical_formula_moiety 'C4 H Br2 N O2'
_chemical_formula_sum 'C4 H Br2 N O2'
_chemical_formula_weight 254.88
_chemical_name_systematic
;
?
;
_space_group_IT_number 14
_symmetry_cell_setting monoclinic
_symmetry_space_group_name_Hall '-P 2ybc'
_symmetry_space_group_name_H-M 'P 1 21/c 1'
_atom_sites_solution_hydrogens geom
_atom_sites_solution_primary direct
_atom_sites_solution_secondary difmap
_audit_creation_method SHELXL-97
_cell_angle_alpha 90.00
_cell_angle_beta 100.031(10)
_cell_angle_gamma 90.00
_cell_formula_units_Z 4
_cell_length_a 10.2396(10)
_cell_length_b 8.1042(8)
_cell_length_c 7.8045(8)
_cell_measurement_reflns_used 4025
_cell_measurement_temperature 298(2)
_cell_measurement_theta_max 29.63
_cell_measurement_theta_min 3.040
_cell_volume 637.75(11)
_computing_cell_refinement 'Bruker SAINT'
_computing_data_collection 'Bruker SMART'
_computing_data_reduction 'Bruker SAINT'
_computing_molecular_graphics
;
ORTEP-3 (Farrugia, L.J. (1997) Jour. Appl. Cryst. 30, 565)
Mercury (Macrae, C. F., Edgington, P. R., McCabe, P., Pidcock, E.,
Shields, G. P., Taylor, R., Towler, M. & van de Streek, J. (2006).
J. Appl. Cryst. 39, 453-457
;
_computing_publication_material 'SHELXL-97 (Sheldrick, 1997)'
_computing_structure_refinement 'SHELXL-97 (Sheldrick, G. M. (2008). Acta Cryst. A64, 112-122)'
_computing_structure_solution
;
SIR2002 (Burla, M. C., Camalli, M., Carrozzini, B., Cascarano, G. L.,
Giacovazzo, C., Polidori, G. & Spagna, R. (2003).
J. Appl. Cryst. 36, 1103.)
;
_diffrn_ambient_temperature 298(2)
_diffrn_measured_fraction_theta_full 0.999
_diffrn_measured_fraction_theta_max 0.908
_diffrn_measurement_device_type 'Bruker APEX-II CCD area detector'
_diffrn_measurement_method '\f and \w scans'
_diffrn_radiation_monochromator graphite
_diffrn_radiation_source 'fine-focus sealed tube'
_diffrn_radiation_type MoK\a
_diffrn_radiation_wavelength 0.71073
_diffrn_reflns_av_R_equivalents 0.0350
_diffrn_reflns_av_sigmaI/netI 0.0285
_diffrn_reflns_limit_h_max 14
_diffrn_reflns_limit_h_min -14
_diffrn_reflns_limit_k_max 11
_diffrn_reflns_limit_k_min -6
_diffrn_reflns_limit_l_max 10
_diffrn_reflns_limit_l_min -10
_diffrn_reflns_number 7770
_diffrn_reflns_theta_full 28.00
_diffrn_reflns_theta_max 30.52
_diffrn_reflns_theta_min 3.23
_diffrn_standards_decay_% 0.00
_exptl_absorpt_coefficient_mu 12.626
_exptl_absorpt_correction_T_max 0.2656
_exptl_absorpt_correction_T_min 0.1519
_exptl_absorpt_correction_type multi-scan
_exptl_absorpt_process_details 'Bruker (2001). SADABS. Bruker AXS Inc., Madison, Wisconsin, USA.'
_exptl_crystal_colour 'pale orange'
_exptl_crystal_density_diffrn 2.655
_exptl_crystal_density_method 'not measured'
_exptl_crystal_description table
_exptl_crystal_F_000 472
_exptl_crystal_size_max 0.18
_exptl_crystal_size_mid 0.15
_exptl_crystal_size_min 0.03
_refine_diff_density_max 0.477
_refine_diff_density_min -0.403
_refine_diff_density_rms 0.074
_refine_ls_extinction_method none
_refine_ls_goodness_of_fit_ref 1.039
_refine_ls_hydrogen_treatment noref
_refine_ls_matrix_type full
_refine_ls_number_parameters 82
_refine_ls_number_reflns 1775
_refine_ls_number_restraints 0
_refine_ls_restrained_S_all 1.039
_refine_ls_R_factor_all 0.0378
_refine_ls_R_factor_gt 0.0243
_refine_ls_shift/su_max 0.001
_refine_ls_shift/su_mean 0.000
_refine_ls_structure_factor_coef Fsqd
_refine_ls_weighting_details 'w=1/[\s^2^(Fo^2^)+(0.0223P)^2^+0.2314P] where P=(Fo^2^+2Fc^2^)/3'
_refine_ls_weighting_scheme calc
_refine_ls_wR_factor_gt 0.0534
_refine_ls_wR_factor_ref 0.0577
_reflns_number_gt 1397
_reflns_number_total 1775
_cod_data_source_file c1ce05166k.txt
_cod_data_source_block cz21
_cod_original_sg_symbol_H-M 'P 21/c'
_cod_database_code 7206218

loop_
_symmetry_equiv_pos_as_xyz
'x, y, z'
'-x, y+1/2, -z+1/2'
'-x, -y, -z'
'x, -y-1/2, z-1/2'

loop_
_atom_site_label
_atom_site_type_symbol
_atom_site_fract_x
_atom_site_fract_y
_atom_site_fract_z
_atom_site_U_iso_or_equiv
_atom_site_adp_type
_atom_site_occupancy
_atom_site_symmetry_multiplicity
_atom_site_calc_flag
_atom_site_refinement_flags
_atom_site_disorder_assembly
_atom_site_disorder_group
Br1 Br 0.45321(3) 0.43872(3) 0.22688(4) 0.05137(10) Uani 1 1 d . . .
Br2 Br 0.23262(3) 0.74996(3) -0.01357(4) 0.04719(10) Uani 1 1 d . . .
O2 O 0.01404(19) 0.4978(2) -0.2251(2) 0.0528(5) Uani 1 1 d . . .
O1 O 0.2797(2) 0.1113(2) 0.0813(3) 0.0514(5) Uani 1 1 d . . .
N1 N 0.1261(2) 0.2715(2) -0.0960(3) 0.0419(5) Uani 1 1 d . . .
H1 H 0.0746 0.1949 -0.1450 0.050 Uiso 1 1 calc R . .
C1 C 0.2387(3) 0.2437(3) 0.0249(3) 0.0371(5) Uani 1 1 d . . .
C2 C 0.2984(2) 0.4107(3) 0.0706(3) 0.0346(5) Uani 1 1 d . . .
C3 C 0.2199(2) 0.5234(3) -0.0175(3) 0.0341(5) Uani 1 1 d . . .
C4 C 0.1060(3) 0.4376(3) -0.1289(3) 0.0379(5) Uani 1 1 d . . .

loop_
_atom_site_aniso_label
_atom_site_aniso_U_11
_atom_site_aniso_U_22
_atom_site_aniso_U_33
_atom_site_aniso_U_23
_atom_site_aniso_U_13
_atom_site_aniso_U_12
Br1 0.03884(17) 0.05716(17) 0.05157(18) -0.00087(12) -0.01031(13) -0.00047(13)
Br2 0.0558(2) 0.02833(12) 0.05375(18) 0.00141(10) -0.00071(14) -0.00207(10)
O2 0.0405(11) 0.0452(10) 0.0640(13) 0.0047(9) -0.0152(10) 0.0032(9)
O1 0.0519(12) 0.0318(8) 0.0675(13) 0.0044(8) 0.0018(10) 0.0054(8)
N1 0.0374(13) 0.0300(9) 0.0530(13) -0.0007(8) -0.0065(10) -0.0048(8)
C1 0.0353(14) 0.0321(11) 0.0427(14) 0.0007(9) 0.0036(11) 0.0030(9)
C2 0.0307(12) 0.0331(10) 0.0374(13) -0.0013(9) -0.0015(10) -0.0010(9)
C3 0.0324(14) 0.0277(10) 0.0408(13) -0.0004(8) 0.0022(11) -0.0001(9)
C4 0.0334(14) 0.0346(10) 0.0434(14) 0.0005(10) -0.0001(11) 0.0009(10)

loop_
_atom_type_symbol
_atom_type_description
_atom_type_scat_dispersion_real
_atom_type_scat_dispersion_imag
_atom_type_scat_source
C C 0.0033 0.0016 'International Tables Vol C Tables 4.2.6.8 and 6.1.1.4'
H H 0.0000 0.0000 'International Tables Vol C Tables 4.2.6.8 and 6.1.1.4'
N N 0.0061 0.0033 'International Tables Vol C Tables 4.2.6.8 and 6.1.1.4'
O O 0.0106 0.0060 'International Tables Vol C Tables 4.2.6.8 and 6.1.1.4'
Br Br -0.2901 2.4595 'International Tables Vol C Tables 4.2.6.8 and 6.1.1.4'

loop_
_geom_angle_atom_site_label_1
_geom_angle_atom_site_label_2
_geom_angle_atom_site_label_3
_geom_angle
_geom_angle_site_symmetry_1
_geom_angle_site_symmetry_3
_geom_angle_publ_flag
C1 N1 C4 111.6(2) . . ?
O1 C1 N1 126.4(2) . . ?
O1 C1 C2 127.8(2) . . ?
N1 C1 C2 105.83(18) . . ?
C3 C2 C1 108.2(2) . . ?
C3 C2 Br1 129.29(18) . . ?
C1 C2 Br1 122.48(17) . . ?
C2 C3 C4 108.70(19) . . ?
C2 C3 Br2 130.1(2) . . ?
C4 C3 Br2 121.22(17) . . ?
O2 C4 N1 126.0(2) . . ?
O2 C4 C3 128.3(2) . . ?
N1 C4 C3 105.6(2) . . ?

loop_
_geom_bond_atom_site_label_1
_geom_bond_atom_site_label_2
_geom_bond_distance
_geom_bond_site_symmetry_2
_geom_bond_publ_flag
Br1 C2 1.838(2) . ?
Br2 C3 1.840(2) . ?
O2 C4 1.201(3) . ?
O1 C1 1.207(3) . ?
N1 C1 1.376(3) . ?
N1 C4 1.378(3) . ?
C1 C2 1.503(3) . ?
C2 C3 1.327(3) . ?
C3 C4 1.499(3) . ?

loop_
_cod_related_entry_id
_cod_related_entry_database
_cod_related_entry_code
1 ChemSpider 13641
